data_2105354
loop_
_publ_author_name
'Komura, Y.'
'Tokunaga, K.'

_publ_section_title
;
 Structural studies of stacking variants in Mg-base Friauf-Laves-phases
;
_journal_name_full 'Acta Crystallographica B (24,1968-38,1982)'
_journal_page_first 1548
_journal_page_last 1554
_journal_paper_doi 10.1107/S0567740880006565
_journal_volume 36
_journal_year 1980
_chemical_formula_sum 'Ag1.15 Mg9 Zn16.85'
_space_group_IT_number 166
_symmetry_space_group_name_Hall '-R 3 2"'
_symmetry_space_group_name_H-M 'R -3 m :H'
_cell_angle_alpha 90
_cell_angle_beta 90
_cell_angle_gamma 120
_cell_formula_units_Z 2
_cell_length_a 5.21
_cell_length_b 5.21
_cell_length_c 38.7
_cell_volume 909.739
_citation_journal_id_ASTM ACBCAR
_cod_data_source_file silver1-2_582.cif
_cod_data_source_block Ag1.15Mg9Zn16.85
_cod_original_cell_volume 909.7395
_cod_database_code 2105354

loop_
_symmetry_equiv_pos_as_xyz
x,y,z
-y,x-y,z
-x+y,-x,z
y,x,-z
-x,-x+y,-z
x-y,-y,-z
-x,-y,-z
y,-x+y,-z
x-y,x,-z
-y,-x,z
x,x-y,z
-x+y,y,z
x+2/3,y+1/3,z+1/3
-y+2/3,x-y+1/3,z+1/3
-x+y+2/3,-x+1/3,z+1/3
y+2/3,x+1/3,-z+1/3
-x+2/3,-x+y+1/3,-z+1/3
x-y+2/3,-y+1/3,-z+1/3
-x+2/3,-y+1/3,-z+1/3
y+2/3,-x+y+1/3,-z+1/3
x-y+2/3,x+1/3,-z+1/3
-y+2/3,-x+1/3,z+1/3
x+2/3,x-y+1/3,z+1/3
-x+y+2/3,y+1/3,z+1/3
x+1/3,y+2/3,z+2/3
-y+1/3,x-y+2/3,z+2/3
-x+y+1/3,-x+2/3,z+2/3
y+1/3,x+2/3,-z+2/3
-x+1/3,-x+y+2/3,-z+2/3
x-y+1/3,-y+2/3,-z+2/3
-x+1/3,-y+2/3,-z+2/3
y+1/3,-x+y+2/3,-z+2/3
x-y+1/3,x+2/3,-z+2/3
-y+1/3,-x+2/3,z+2/3
x+1/3,x-y+2/3,z+2/3
-x+y+1/3,y+2/3,z+2/3

loop_
_atom_site_label
_atom_site_type_symbol
_atom_site_fract_x
_atom_site_fract_y
_atom_site_fract_z
_atom_site_occupancy
_atom_site_U_iso_or_equiv
Mg1 Mg 0 0 0.04171 1 0.0
Zn1 Zn 0 0 0.5 0.9365 0.0
Mg2 Mg 0 0 0.18058 1 0.0
Ag2 Ag 0 0 0.3887 0.0635 0.0
Zn3 Zn 0.5 0 0 0.9365 0.0
Ag4 Ag 0.16391 0.83609 0.11111 0.0635 0.0
Zn4 Zn 0.16391 0.83609 0.11111 0.9365 0.0
Ag1 Ag 0 0 0.5 0.0635 0.0
Ag3 Ag 0.5 0 0 0.0635 0.0
Mg3 Mg 0 0 0.26409 1 0.0
Zn2 Zn 0 0 0.3887 0.9365 0.0
